data_7159648
loop_
_publ_author_name
'Kami&#x144;ska, Karolina'
'Iwan, Dominika'
'Trojnar, Jakub'
'Daszkiewicz, Marek'
'Rode, Joanna E.'
'Wojaczy&#x144;ski, Jacek'
'Wojaczy&#x144;ska, El&#x17c;bieta'

_publ_section_title
;
 Rearrangement of thiazolidine derivatives - a synthesis of a chiral fused
 oxathiane-&#x3b3;-lactam bicyclic system.
;
_journal_issue 46
_journal_name_full 'Organic &amp; biomolecular chemistry'
_journal_page_first 9182
_journal_page_last 9191
_journal_paper_doi 10.1039/d3ob01454a
_journal_volume 21
_journal_year 2023
_chemical_absolute_configuration syn
_chemical_formula_moiety 'C10 H21 N O2 S'
_chemical_formula_sum 'C10 H21 N O2 S'
_chemical_formula_weight 219.34
_space_group_crystal_system orthorhombic
_space_group_IT_number 19
_space_group_name_Hall 'P 2ac 2ab'
_space_group_name_H-M_alt 'P 21 21 21'
_atom_sites_solution_hydrogens mixed
_audit_block_doi 10.5517/ccdc.csd.cc2f3rv5
_audit_creation_method SHELXL-2018/3
_audit_update_record
;
2023-01-25 deposited with the CCDC.	2023-11-06 downloaded from the CCDC.
;
_cell_angle_alpha 90
_cell_angle_beta 90
_cell_angle_gamma 90
_cell_formula_units_Z 4
_cell_length_a 5.9251(4)
_cell_length_b 11.4025(8)
_cell_length_c 18.0255(14)
_cell_measurement_reflns_used 2271
_cell_measurement_temperature 295(2)
_cell_measurement_theta_max 23.2630
_cell_measurement_theta_min 3.5760
_cell_volume 1217.82(15)
_computing_cell_refinement 'CrysAlisPro 1.171.42.49 (Rigaku OD, 2022)'
_computing_data_collection 'CrysAlisPro 1.171.42.49 (Rigaku OD, 2022)'
_computing_data_reduction 'CrysAlisPro 1.171.42.49 (Rigaku OD, 2022)'
_computing_structure_refinement 'SHELXL-2018/3 (Sheldrick, 2018)'
_computing_structure_solution 'SHELXS-2018/3 (Sheldrick, 2018)'
_diffrn_ambient_temperature 295(2)
_diffrn_detector_area_resol_mean 10.6249
_diffrn_measured_fraction_theta_full 0.972
_diffrn_measured_fraction_theta_max 0.917
_diffrn_measurement_device_type 'Xcalibur, Atlas'
_diffrn_measurement_method '\w scans'
_diffrn_radiation_type MoK\a
_diffrn_radiation_wavelength 0.71073
_diffrn_reflns_av_unetI/netI 0.1716
_diffrn_reflns_Laue_measured_fraction_full 0.972
_diffrn_reflns_Laue_measured_fraction_max 0.917
_diffrn_reflns_limit_h_max 7
_diffrn_reflns_limit_h_min -7
_diffrn_reflns_limit_k_max 13
_diffrn_reflns_limit_k_min -14
_diffrn_reflns_limit_l_max 22
_diffrn_reflns_limit_l_min -22
_diffrn_reflns_number 7693
_diffrn_reflns_point_group_measured_fraction_full 0.943
_diffrn_reflns_point_group_measured_fraction_max 0.870
_diffrn_reflns_theta_full 25.242
_diffrn_reflns_theta_max 26.514
_diffrn_reflns_theta_min 2.881
_diffrn_source 'fine-focus sealed X-ray tube'
_exptl_absorpt_coefficient_mu 0.245
_exptl_absorpt_correction_T_max 1.00000
_exptl_absorpt_correction_T_min 0.90122
_exptl_absorpt_correction_type multi-scan
_exptl_absorpt_process_details
;
CrysAlisPro 1.171.42.49 (Rigaku Oxford Diffraction, 2022)
Empirical absorption correction using spherical harmonics,
implemented in SCALE3 ABSPACK scaling algorithm.
;
_exptl_crystal_colour colourless
_exptl_crystal_density_diffrn 1.196
_exptl_crystal_description needle
_exptl_crystal_F_000 480
_exptl_crystal_size_max 0.464
_exptl_crystal_size_mid 0.093
_exptl_crystal_size_min 0.062
_refine_diff_density_max 0.241
_refine_diff_density_min -0.218
_refine_diff_density_rms 0.061
_refine_ls_abs_structure_details
;
 Classical Flack method preferred over Parsons because s.u. lower.
;
_refine_ls_abs_structure_Flack 0.35(11)
_refine_ls_extinction_method none
_refine_ls_goodness_of_fit_ref 0.832
_refine_ls_hydrogen_treatment mixed
_refine_ls_matrix_type full
_refine_ls_number_parameters 140
_refine_ls_number_reflns 7693
_refine_ls_number_restraints 2
_refine_ls_restrained_S_all 0.832
_refine_ls_R_factor_all 0.1338
_refine_ls_R_factor_gt 0.0540
_refine_ls_shift/su_max <0.001
_refine_ls_shift/su_mean <0.001
_refine_ls_structure_factor_coef Fsqd
_refine_ls_weighting_details 'w=1/[\s^2^(Fo^2^)+(0.0645P)^2^] where P=(Fo^2^+2Fc^2^)/3'
_refine_ls_weighting_scheme calc
_refine_ls_wR_factor_gt 0.1202
_refine_ls_wR_factor_ref 0.1385
_reflns_Friedel_coverage 0.609
_reflns_Friedel_fraction_full 0.901
_reflns_Friedel_fraction_max 0.802
_reflns_number_gt 3609
_reflns_number_total 7693
_reflns_threshold_expression 'I > 2\s(I)'
_cod_data_source_file d3ob01454a2.cif
_cod_data_source_block EWKK21045kr1_twin1_hklf5
_cod_depositor_comments 'Adding full bibliography for 7159641--7159650.cif.'
_cod_original_cell_volume 1217.81(15)
_cod_database_code 7159648
_shelx_shelxl_version_number 2018/3
_shelx_space_group_comment
;
The symmetry employed for this shelxl refinement is uniquely defined
by the following loop, which should always be used as a source of
symmetry information in preference to the above space-group names.
They are only intended as comments.
;
_oxdiff_exptl_absorpt_empirical_full_min 0.863
_oxdiff_exptl_absorpt_empirical_full_max 1.231
_oxdiff_exptl_absorpt_empirical_details
;
Empirical correction (ABSPACK) includes:
- Absorption correction using spherical harmonics
- Frame scaling
;

loop_
_space_group_symop_operation_xyz
'x, y, z'
'-x+1/2, -y, z+1/2'
'-x, y+1/2, -z+1/2'
'x+1/2, -y+1/2, -z'

loop_
_atom_site_label
_atom_site_type_symbol
_atom_site_fract_x
_atom_site_fract_y
_atom_site_fract_z
_atom_site_U_iso_or_equiv
_atom_site_adp_type
_atom_site_occupancy
_atom_site_site_symmetry_order
_atom_site_calc_flag
_atom_site_refinement_flags_posn
_atom_site_refinement_flags_adp
_atom_site_refinement_flags_occupancy
_atom_site_disorder_assembly
_atom_site_disorder_group
S1 S 0.7278(3) 0.69192(16) 0.74459(12) 0.0568(6) Uani 1 1 d . . . . .
O1 O 0.5014(7) 0.5200(4) 0.6739(3) 0.0375(12) Uani 1 1 d . . . . .
O2 O 0.2086(10) 0.5934(4) 0.5077(3) 0.0658(17) Uani 1 1 d . . . . .
H2A H 0.276352 0.644578 0.530609 0.099 Uiso 1 1 calc R U . . .
N1 N 0.4870(11) 0.7292(5) 0.5877(4) 0.0511(18) Uani 1 1 d D . . . .
H1A H 0.508(14) 0.796(5) 0.564(4) 0.077 Uiso 1 1 d D U . . .
H1B H 0.437(12) 0.736(7) 0.636(3) 0.077 Uiso 1 1 d D U . . .
C1 C 0.6152(11) 0.5411(6) 0.7420(4) 0.0413(18) Uani 1 1 d . . . . .
C2 C 0.6298(11) 0.5281(6) 0.6070(4) 0.0348(18) Uani 1 1 d . . . . .
H2 H 0.772650 0.487804 0.617065 0.042 Uiso 1 1 calc R U . . .
C3 C 0.6912(11) 0.6556(6) 0.5929(4) 0.041(2) Uani 1 1 d . . . . .
H3 H 0.770537 0.659958 0.545259 0.049 Uiso 1 1 calc R U . . .
C4 C 0.8521(12) 0.6974(7) 0.6533(4) 0.055(2) Uani 1 1 d . . . . .
H4A H 0.897618 0.777341 0.642634 0.066 Uiso 1 1 calc R U . . .
H4B H 0.986487 0.648811 0.652629 0.066 Uiso 1 1 calc R U . . .
C5 C 0.4348(13) 0.5359(7) 0.8014(4) 0.060(3) Uani 1 1 d . . . . .
H5A H 0.498192 0.559445 0.848156 0.091 Uiso 1 1 calc R U . . .
H5B H 0.378503 0.457227 0.805320 0.091 Uiso 1 1 calc R U . . .
H5C H 0.313465 0.587827 0.788537 0.091 Uiso 1 1 calc R U . . .
C6 C 0.8011(13) 0.4512(6) 0.7558(4) 0.062(2) Uani 1 1 d . . . . .
H6A H 0.743670 0.373833 0.746549 0.092 Uiso 1 1 calc R U . . .
H6B H 0.850909 0.456592 0.806387 0.092 Uiso 1 1 calc R U . . .
H6C H 0.925743 0.466510 0.723204 0.092 Uiso 1 1 calc R U . . .
C7 C 0.5118(12) 0.4556(6) 0.5472(4) 0.0375(18) Uani 1 1 d . . . . .
C8 C 0.2583(12) 0.4829(6) 0.5388(4) 0.0465(18) Uani 1 1 d . . . . .
H8A H 0.190472 0.422729 0.507981 0.056 Uiso 1 1 calc R U . . .
H8B H 0.188272 0.478281 0.587349 0.056 Uiso 1 1 calc R U . . .
C9 C 0.6283(13) 0.4732(7) 0.4728(4) 0.059(2) Uani 1 1 d . . . . .
H9A H 0.787762 0.461496 0.478554 0.088 Uiso 1 1 calc R U . . .
H9B H 0.600496 0.551462 0.455404 0.088 Uiso 1 1 calc R U . . .
H9C H 0.570049 0.417831 0.437573 0.088 Uiso 1 1 calc R U . . .
C10 C 0.5270(13) 0.3270(6) 0.5703(4) 0.055(2) Uani 1 1 d . . . . .
H10A H 0.441259 0.314987 0.614854 0.082 Uiso 1 1 calc R U . . .
H10B H 0.681888 0.306611 0.579084 0.082 Uiso 1 1 calc R U . . .
H10C H 0.467263 0.278410 0.531456 0.082 Uiso 1 1 calc R U . . .

loop_
_atom_site_aniso_label
_atom_site_aniso_U_11
_atom_site_aniso_U_22
_atom_site_aniso_U_33
_atom_site_aniso_U_23
_atom_site_aniso_U_13
_atom_site_aniso_U_12
S1 0.0648(13) 0.0518(12) 0.0537(13) -0.0110(12) 0.0012(14) -0.0109(11)
O1 0.036(3) 0.039(3) 0.038(3) 0.003(2) 0.001(3) 0.000(2)
O2 0.052(4) 0.050(4) 0.095(5) 0.006(3) -0.022(3) 0.010(3)
N1 0.057(4) 0.035(4) 0.062(5) 0.008(4) 0.003(4) -0.001(4)
C1 0.046(4) 0.043(5) 0.035(5) -0.004(4) -0.006(4) 0.001(3)
C2 0.028(4) 0.037(5) 0.039(5) -0.004(4) 0.003(4) 0.005(3)
C3 0.042(5) 0.041(5) 0.040(5) 0.006(4) 0.004(4) -0.006(4)
C4 0.048(5) 0.051(5) 0.065(6) -0.003(4) 0.004(4) -0.011(4)
C5 0.069(6) 0.070(6) 0.043(5) 0.000(5) 0.009(4) -0.014(5)
C6 0.073(6) 0.062(5) 0.050(5) 0.003(5) -0.014(5) 0.010(4)
C7 0.035(4) 0.036(5) 0.041(5) -0.001(4) 0.000(4) 0.001(4)
C8 0.035(4) 0.048(5) 0.056(5) -0.004(4) -0.008(4) -0.006(4)
C9 0.052(5) 0.078(6) 0.046(6) -0.013(5) 0.003(4) -0.007(5)
C10 0.057(5) 0.042(5) 0.064(6) -0.009(4) -0.007(4) 0.005(4)

loop_
_atom_type_symbol
_atom_type_description
_atom_type_scat_dispersion_real
_atom_type_scat_dispersion_imag
_atom_type_scat_source
C C 0.0033 0.0016 'International Tables Vol C Tables 4.2.6.8 and 6.1.1.4'
H H 0.0000 0.0000 'International Tables Vol C Tables 4.2.6.8 and 6.1.1.4'
N N 0.0061 0.0033 'International Tables Vol C Tables 4.2.6.8 and 6.1.1.4'
O O 0.0106 0.0060 'International Tables Vol C Tables 4.2.6.8 and 6.1.1.4'
S S 0.1246 0.1234 'International Tables Vol C Tables 4.2.6.8 and 6.1.1.4'

loop_
_geom_angle_atom_site_label_1
_geom_angle_atom_site_label_2
_geom_angle_atom_site_label_3
_geom_angle
_geom_angle_site_symmetry_1
_geom_angle_site_symmetry_3
_geom_angle_publ_flag
C4 S1 C1 99.0(4) . . ?
C1 O1 C2 117.7(5) . . ?
C8 O2 H2A 109.5 . . ?
C3 N1 H1A 114(6) . . ?
C3 N1 H1B 105(5) . . ?
H1A N1 H1B 115(8) . . ?
O1 C1 C5 105.6(6) . . ?
O1 C1 C6 111.7(6) . . ?
C5 C1 C6 111.6(6) . . ?
O1 C1 S1 110.5(5) . . ?
C5 C1 S1 105.9(5) . . ?
C6 C1 S1 111.2(5) . . ?
O1 C2 C3 109.3(5) . . ?
O1 C2 C7 108.4(5) . . ?
C3 C2 C7 120.6(6) . . ?
O1 C2 H2 105.8 . . ?
C3 C2 H2 105.8 . . ?
C7 C2 H2 105.8 . . ?
N1 C3 C2 111.0(5) . . ?
N1 C3 C4 112.4(6) . . ?
C2 C3 C4 109.2(6) . . ?
N1 C3 H3 108.0 . . ?
C2 C3 H3 108.0 . . ?
C4 C3 H3 108.0 . . ?
C3 C4 S1 112.7(5) . . ?
C3 C4 H4A 109.1 . . ?
S1 C4 H4A 109.1 . . ?
C3 C4 H4B 109.1 . . ?
S1 C4 H4B 109.1 . . ?
H4A C4 H4B 107.8 . . ?
C1 C5 H5A 109.5 . . ?
C1 C5 H5B 109.5 . . ?
H5A C5 H5B 109.5 . . ?
C1 C5 H5C 109.5 . . ?
H5A C5 H5C 109.5 . . ?
H5B C5 H5C 109.5 . . ?
C1 C6 H6A 109.5 . . ?
C1 C6 H6B 109.5 . . ?
H6A C6 H6B 109.5 . . ?
C1 C6 H6C 109.5 . . ?
H6A C6 H6C 109.5 . . ?
H6B C6 H6C 109.5 . . ?
C9 C7 C10 109.9(6) . . ?
C9 C7 C2 110.0(6) . . ?
C10 C7 C2 107.5(6) . . ?
C9 C7 C8 109.2(6) . . ?
C10 C7 C8 106.2(6) . . ?
C2 C7 C8 114.0(6) . . ?
O2 C8 C7 115.0(6) . . ?
O2 C8 H8A 108.5 . . ?
C7 C8 H8A 108.5 . . ?
O2 C8 H8B 108.5 . . ?
C7 C8 H8B 108.5 . . ?
H8A C8 H8B 107.5 . . ?
C7 C9 H9A 109.5 . . ?
C7 C9 H9B 109.5 . . ?
H9A C9 H9B 109.5 . . ?
C7 C9 H9C 109.5 . . ?
H9A C9 H9C 109.5 . . ?
H9B C9 H9C 109.5 . . ?
C7 C10 H10A 109.5 . . ?
C7 C10 H10B 109.5 . . ?
H10A C10 H10B 109.5 . . ?
C7 C10 H10C 109.5 . . ?
H10A C10 H10C 109.5 . . ?
H10B C10 H10C 109.5 . . ?

loop_
_geom_bond_atom_site_label_1
_geom_bond_atom_site_label_2
_geom_bond_distance
_geom_bond_site_symmetry_2
_geom_bond_publ_flag
S1 C4 1.804(7) . ?
S1 C1 1.845(7) . ?
O1 C1 1.423(8) . ?
O1 C2 1.429(8) . ?
O2 C8 1.410(8) . ?
O2 H2A 0.8200 . ?
N1 C3 1.475(9) . ?
N1 H1A 0.88(4) . ?
N1 H1B 0.91(4) . ?
C1 C5 1.514(9) . ?
C1 C6 1.525(9) . ?
C2 C3 1.520(9) . ?
C2 C7 1.527(9) . ?
C2 H2 0.9800 . ?
C3 C4 1.524(9) . ?
C3 H3 0.9800 . ?
C4 H4A 0.9700 . ?
C4 H4B 0.9700 . ?
C5 H5A 0.9600 . ?
C5 H5B 0.9600 . ?
C5 H5C 0.9600 . ?
C6 H6A 0.9600 . ?
C6 H6B 0.9600 . ?
C6 H6C 0.9600 . ?
C7 C9 1.521(9) . ?
C7 C10 1.527(10) . ?
C7 C8 1.541(10) . ?
C8 H8A 0.9700 . ?
C8 H8B 0.9700 . ?
C9 H9A 0.9600 . ?
C9 H9B 0.9600 . ?
C9 H9C 0.9600 . ?
C10 H10A 0.9600 . ?
C10 H10B 0.9600 . ?
C10 H10C 0.9600 . ?

loop_
_geom_hbond_atom_site_label_D
_geom_hbond_atom_site_label_H
_geom_hbond_atom_site_label_A
_geom_hbond_distance_DH
_geom_hbond_distance_HA
_geom_hbond_distance_DA
_geom_hbond_angle_DHA
_geom_hbond_site_symmetry_A
_geom_hbond_publ_flag
O2 H2A N1 0.82 1.88 2.683(9) 164.6 . yes
N1 H1A O2 0.88(4) 2.16(6) 2.962(8) 150(7) 4_566 yes

loop_
_geom_torsion_atom_site_label_1
_geom_torsion_atom_site_label_2
_geom_torsion_atom_site_label_3
_geom_torsion_atom_site_label_4
_geom_torsion
_geom_torsion_site_symmetry_1
_geom_torsion_site_symmetry_2
_geom_torsion_site_symmetry_3
_geom_torsion_site_symmetry_4
_geom_torsion_publ_flag
C2 O1 C1 C5 175.6(5) . . . . ?
C2 O1 C1 C6 -62.8(7) . . . . ?
C2 O1 C1 S1 61.5(6) . . . . ?
C4 S1 C1 O1 -45.9(5) . . . . ?
C4 S1 C1 C5 -159.8(5) . . . . ?
C4 S1 C1 C6 78.7(6) . . . . ?
C1 O1 C2 C3 -70.1(7) . . . . ?
C1 O1 C2 C7 156.7(5) . . . . ?
O1 C2 C3 N1 -58.1(7) . . . . ?
C7 C2 C3 N1 68.5(8) . . . . ?
O1 C2 C3 C4 66.3(7) . . . . ?
C7 C2 C3 C4 -167.1(6) . . . . ?
N1 C3 C4 S1 61.7(7) . . . . ?
C2 C3 C4 S1 -61.9(7) . . . . ?
C1 S1 C4 C3 49.1(6) . . . . ?
O1 C2 C7 C9 173.5(6) . . . . ?
C3 C2 C7 C9 46.5(8) . . . . ?
O1 C2 C7 C10 -66.8(7) . . . . ?
C3 C2 C7 C10 166.2(6) . . . . ?
O1 C2 C7 C8 50.5(8) . . . . ?
C3 C2 C7 C8 -76.5(8) . . . . ?
C9 C7 C8 O2 -53.2(8) . . . . ?
C10 C7 C8 O2 -171.6(6) . . . . ?
C2 C7 C8 O2 70.3(8) . . . . ?
